data_9001847
loop_
_publ_author_name
'Hazen, R. M.'
'Yang, H.'
'Prewitt, C. T.'
'Gasparik, T.'

_publ_section_title
;Crystal chemistry of superfluorous phase B (Mg10Si3O14F4): Implications for
 the role of fluorine in the mantle
;
_journal_name_full 'American Mineralogist'
_journal_page_first 647
_journal_page_last 650
_journal_volume 82
_journal_year 1997
_chemical_formula_sum 'F4 Mg10 O14 Si3'
_chemical_name_mineral Phase-B-superfluorous
_space_group_IT_number 58
_symmetry_space_group_name_Hall '-P 2 2n'
_symmetry_space_group_name_H-M 'P n n m'
_cell_angle_alpha 90
_cell_angle_beta 90
_cell_angle_gamma 90
_cell_length_a 5.050
_cell_length_b 13.969
_cell_length_c 8.640
_cell_formula_units_Z 2
_cell_volume 609.495
_database_code_amcsd 0001903
_exptl_crystal_density_diffrn 3.418
_cod_original_formula_sum 'Si3 Mg10 O14 F4'
_cod_database_code 9001847

loop_
_space_group_symop_operation_xyz
x,y,z
1/2+x,1/2-y,1/2+z
1/2-x,1/2+y,1/2-z
1/2-x,1/2+y,1/2+z
1/2+x,1/2-y,1/2-z
x,y,-z
-x,-y,z
-x,-y,-z

loop_
_atom_site_aniso_label
_atom_site_aniso_U_11
_atom_site_aniso_U_22
_atom_site_aniso_U_33
_atom_site_aniso_U_12
_atom_site_aniso_U_13
_atom_site_aniso_U_23
Si1 0.00556 0.00791 0.00378 0.00036 0.00000 0.00000
Si2 0.00749 0.00494 0.00454 -0.00214 0.00000 0.00000
Mg1 0.00762 0.00890 0.00719 -0.00036 0.00000 0.00000
Mg2 0.00775 0.00692 0.00756 -0.00036 0.00044 0.00061
Mg3 0.00685 0.00494 0.00832 0.00286 0.00000 0.00000
Mg4 0.00659 0.00692 0.00756 -0.00071 0.00000 0.00000
O1 0.00930 0.00890 0.00340 0.00179 0.00022 0.00000
O2 0.00879 0.00395 0.00605 -0.00500 0.00000 0.00000
O3 0.00207 0.00692 0.01021 -0.00071 0.00000 0.00000
O4 0.00530 0.00297 0.00719 -0.00036 -0.00022 0.00061
F5 0.01292 0.01681 0.01286 0.00286 -0.00022 -0.00367
O6 0.00788 0.00395 0.01135 0.00000 0.00000 0.00000

loop_
_atom_site_label
_atom_site_fract_x
_atom_site_fract_y
_atom_site_fract_z
Si1 0.50000 0.00000 0.00000
Si2 0.48920 0.37580 0.00000
Mg1 0.16570 0.17110 0.00000
Mg2 0.15430 0.32410 0.32050
Mg3 0.50000 0.50000 0.31800
Mg4 0.50000 0.00000 0.34540
O1 0.32970 0.41010 0.15800
O2 0.49140 0.25610 0.00000
O3 0.78870 0.41960 0.00000
O4 0.35410 0.07320 0.14530
F5 -0.01010 0.24390 0.16330
O6 0.19170 -0.07970 0.00000

loop_
_cod_related_entry_id
_cod_related_entry_database
_cod_related_entry_code
1 AMCSD 0001903
